data_7230953
loop_
_publ_author_name
'Qin, Ling'
'Hu, Qing'
'Wu, Yang'
'Cai, Jia-Le'
'Li, Yun-Yun'

_publ_section_title
;
 Three novel Co(ii)/Ni(ii)-based coordination polymers as efficient
 heterogeneous catalysts for dye degradation
;
_journal_issue 28
_journal_name_full CrystEngComm
_journal_page_first 4042
_journal_paper_doi 10.1039/C8CE00860D
_journal_volume 20
_journal_year 2018
_chemical_formula_moiety 'C38 H24 Co N2 O8'
_chemical_formula_sum 'C38 H24 Co N2 O8'
_chemical_formula_weight 695.52
_space_group_IT_number 2
_space_group_name_Hall '-P 1'
_space_group_name_H-M_alt 'P -1'
_symmetry_cell_setting triclinic
_symmetry_space_group_name_Hall '-P 1'
_symmetry_space_group_name_H-M 'P -1'
_atom_sites_solution_hydrogens geom
_atom_sites_solution_primary direct
_atom_sites_solution_secondary difmap
_audit_creation_method SHELXL-97
_audit_update_record
;
2018-04-12 deposited with the CCDC.
2018-06-20 downloaded from the CCDC.
;
_cell_angle_alpha 110.345(3)
_cell_angle_beta 91.603(3)
_cell_angle_gamma 94.335(3)
_cell_formula_units_Z 1
_cell_length_a 4.8969(7)
_cell_length_b 14.198(2)
_cell_length_c 14.446(2)
_cell_measurement_reflns_used 1122
_cell_measurement_temperature 293(2)
_cell_measurement_theta_max 24.555
_cell_measurement_theta_min 2.505
_cell_volume 937.4(2)
_computing_structure_refinement 'SHELXL-97 (Sheldrick, 1997)'
_computing_structure_solution 'SHELXS-97 (Sheldrick, 1990)'
_diffrn_ambient_temperature 293(2)
_diffrn_measured_fraction_theta_full 0.984
_diffrn_measured_fraction_theta_max 0.984
_diffrn_measurement_device_type 'CCD area detector'
_diffrn_measurement_method 'phi and omega scans'
_diffrn_radiation_monochromator graphite
_diffrn_radiation_source 'fine-focus sealed tube'
_diffrn_radiation_type MoK\a
_diffrn_radiation_wavelength 0.71073
_diffrn_reflns_av_R_equivalents 0.0413
_diffrn_reflns_av_sigmaI/netI 0.0825
_diffrn_reflns_limit_h_max 5
_diffrn_reflns_limit_h_min -5
_diffrn_reflns_limit_k_max 16
_diffrn_reflns_limit_k_min -16
_diffrn_reflns_limit_l_max 16
_diffrn_reflns_limit_l_min -17
_diffrn_reflns_number 5234
_diffrn_reflns_theta_full 25.00
_diffrn_reflns_theta_max 25.00
_diffrn_reflns_theta_min 1.51
_exptl_absorpt_coefficient_mu 0.508
_exptl_absorpt_correction_T_max 0.885
_exptl_absorpt_correction_T_min 0.859
_exptl_absorpt_correction_type multi-scan
_exptl_absorpt_process_details sadabs
_exptl_crystal_colour red
_exptl_crystal_density_diffrn 1.232
_exptl_crystal_density_method 'not measured'
_exptl_crystal_description block
_exptl_crystal_F_000 357
_exptl_crystal_size_max 0.30
_exptl_crystal_size_mid 0.26
_exptl_crystal_size_min 0.24
_refine_diff_density_max 0.531
_refine_diff_density_min -0.418
_refine_diff_density_rms 0.114
_refine_ls_extinction_method none
_refine_ls_goodness_of_fit_ref 1.043
_refine_ls_hydrogen_treatment mixed
_refine_ls_matrix_type full
_refine_ls_number_parameters 325
_refine_ls_number_reflns 3240
_refine_ls_number_restraints 1256
_refine_ls_restrained_S_all 0.894
_refine_ls_R_factor_all 0.0841
_refine_ls_R_factor_gt 0.0623
_refine_ls_shift/su_max 0.028
_refine_ls_shift/su_mean 0.001
_refine_ls_structure_factor_coef Fsqd
_refine_ls_weighting_details 'calc w=1/[\s^2^(Fo^2^)+(0.0997P)^2^+0.0000P] where P=(Fo^2^+2Fc^2^)/3'
_refine_ls_weighting_scheme calc
_refine_ls_wR_factor_gt 0.1593
_refine_ls_wR_factor_ref 0.1733
_reflns_number_gt 2457
_reflns_number_total 3240
_reflns_threshold_expression >2sigma(I)
_cod_data_source_file c8ce00860d2.cif
_cod_data_source_block 1
_cod_depositor_comments 'Adding full bibliography for 7230953--7230955.cif.'
_cod_original_sg_symbol_H-M P-1
_cod_database_code 7230953

loop_
_symmetry_equiv_pos_as_xyz
'x, y, z'
'-x, -y, -z'

loop_
_atom_site_label
_atom_site_type_symbol
_atom_site_fract_x
_atom_site_fract_y
_atom_site_fract_z
_atom_site_U_iso_or_equiv
_atom_site_adp_type
_atom_site_occupancy
_atom_site_symmetry_multiplicity
_atom_site_calc_flag
_atom_site_refinement_flags
_atom_site_disorder_group
N1' N 0.6217(5) 0.55200(16) 0.15938(16) 0.017 Uani 0.51 1 d PU 2
N1 N 0.4057(5) 0.4356(2) -0.1565(2) 0.030 Uani 0.49 1 d PU 1
Co1 Co 0.5000 0.5000 0.0000 0.02056(8) Uani 1 2 d SU .
O1 O 0.2262(2) 0.39324(8) 0.02687(7) 0.0257(3) Uani 1 1 d . .
O2 O -0.2017(2) 0.39681(8) -0.03093(7) 0.0265(3) Uani 1 1 d . .
O3 O -0.7930(3) 0.08464(10) -0.03551(9) 0.0448(4) Uani 1 1 d . .
O4 O -0.7803(3) 0.04742(9) 0.10161(9) 0.0449(4) Uani 1 1 d . .
C1 C 0.5836(7) 0.4304(3) 0.7751(2) 0.0295(7) Uani 0.4929(12) 1 d PU 1
H1A H 0.7675 0.4487 0.7960 0.035 Uiso 0.4929(12) 1 calc PR 1
C2 C 0.5173(7) 0.3999(3) 0.6752(2) 0.0326(6) Uani 0.4929(12) 1 d PU 1
H2A H 0.6572 0.3944 0.6319 0.039 Uiso 0.4929(12) 1 calc PR 1
C3 C 0.2453(7) 0.3770(3) 0.6372(2) 0.0268(6) Uani 0.4929(12) 1 d PU 1
C4 C 0.0508(7) 0.3915(2) 0.7098(2) 0.0277(6) Uani 0.4929(12) 1 d PU 1
H4A H -0.1353 0.3784 0.6909 0.033 Uiso 0.4929(12) 1 calc PR 1
C5 C 0.1336(7) 0.4247(2) 0.8079(2) 0.0276(6) Uani 0.4929(12) 1 d PU 1
H5A H -0.0005 0.4409 0.8538 0.033 Uiso 0.4929(12) 1 calc PR 1
C1' C 0.4057(6) 0.5053(2) 0.7926(2) 0.0272(6) Uani 0.5071(12) 1 d PU 2
H1'A H 0.4774 0.5715 0.8260 0.033 Uiso 0.5071(12) 1 calc PR 2
C2' C 0.3359(6) 0.4767(3) 0.6921(2) 0.0301(6) Uani 0.5071(12) 1 d PU 2
H2'A H 0.3500 0.5247 0.6617 0.036 Uiso 0.5071(12) 1 calc PR 2
C3' C 0.2461(7) 0.3782(3) 0.6371(2) 0.0268(6) Uani 0.5071(12) 1 d PU 2
C4' C 0.2370(7) 0.3087(3) 0.6881(2) 0.0326(6) Uani 0.5071(12) 1 d PU 2
H4'A H 0.1823 0.2407 0.6550 0.039 Uiso 0.5071(12) 1 calc PR 2
C5' C 0.3118(7) 0.3447(3) 0.7886(2) 0.0311(7) Uani 0.5071(12) 1 d PU 2
H5'A H 0.3180 0.2994 0.8221 0.037 Uiso 0.5071(12) 1 calc PR 2
C6 C 0.1612(6) 0.3451(2) 0.5309(2) 0.0265(5) Uani 0.5116(13) 1 d PU 1
C9 C -0.0153(6) 0.2890(2) 0.3288(2) 0.0249(6) Uani 0.5116(13) 1 d PU 1
C7 C 0.3349(7) 0.3623(3) 0.4619(2) 0.0322(6) Uani 0.5116(13) 1 d PU 1
H7A H 0.5114 0.3932 0.4825 0.039 Uiso 0.5116(13) 1 calc PR 1
C8 C 0.2482(6) 0.3344(2) 0.3654(2) 0.0278(6) Uani 0.5116(13) 1 d PU 1
H8A H 0.3697 0.3459 0.3214 0.033 Uiso 0.5116(13) 1 calc PR 1
C10 C -0.1875(7) 0.2728(3) 0.3989(2) 0.0337(6) Uani 0.5116(13) 1 d PU 1
H10C H -0.3667 0.2447 0.3790 0.040 Uiso 0.5116(13) 1 calc PR 1
C11 C -0.0988(6) 0.2972(2) 0.4959(2) 0.0314(6) Uani 0.5116(13) 1 d PU 1
H11C H -0.2150 0.2814 0.5393 0.038 Uiso 0.5116(13) 1 calc PR 1
C7' C 0.1427(7) 0.4168(3) 0.4838(2) 0.0298(6) Uani 0.4884(13) 1 d PU 2
H7'A H 0.1881 0.4849 0.5196 0.036 Uiso 0.4884(13) 1 calc PR 2
C10' C 0.0066(7) 0.2192(3) 0.3718(2) 0.0316(6) Uani 0.4884(13) 1 d PU 2
H10A H -0.0347 0.1513 0.3341 0.038 Uiso 0.4884(13) 1 calc PR 2
C8' C 0.0588(7) 0.3884(2) 0.3867(2) 0.0272(6) Uani 0.4884(13) 1 d PU 2
H8'A H 0.0519 0.4377 0.3580 0.033 Uiso 0.4884(13) 1 calc PR 2
C11' C 0.0909(7) 0.2450(3) 0.4709(2) 0.0299(6) Uani 0.4884(13) 1 d PU 2
H11A H 0.0998 0.1943 0.4975 0.036 Uiso 0.4884(13) 1 calc PR 2
C6' C 0.1633(8) 0.3462(3) 0.5322(3) 0.0269(6) Uani 0.4884(13) 1 d PU 2
C9' C -0.0175(7) 0.2879(3) 0.3284(2) 0.0251(6) Uani 0.4884(13) 1 d PU 2
C12 C -0.1208(3) 0.26299(12) 0.22545(11) 0.0243(4) Uani 1 1 d U .
C13 C -0.0151(3) 0.31702(12) 0.16714(10) 0.0243(4) Uani 1 1 d U .
H13 H 0.1374 0.3634 0.1916 0.029 Uiso 1 1 calc R .
C14 C -0.1330(3) 0.30299(11) 0.07353(10) 0.0229(4) Uani 1 1 d U .
C15 C -0.3561(3) 0.23258(12) 0.03534(11) 0.0245(4) Uani 1 1 d U .
H15 H -0.4408 0.2245 -0.0257 0.029 Uiso 1 1 calc R .
C16 C -0.4529(3) 0.17351(12) 0.08992(11) 0.0231(4) Uani 1 1 d U .
C17 C -0.3389(3) 0.19017(12) 0.18438(11) 0.0263(4) Uani 1 1 d U .
H17 H -0.4098 0.1520 0.2205 0.032 Uiso 1 1 calc R .
C18 C -0.0278(3) 0.36884(11) 0.01845(10) 0.0204(4) Uani 1 1 d U .
C19 C -0.6896(3) 0.09712(12) 0.04976(11) 0.0246(4) Uani 1 1 d U .
H3AA H -0.945(6) 0.052(2) -0.050(2) 0.120(10) Uiso 1 1 d . .

loop_
_atom_site_aniso_label
_atom_site_aniso_U_11
_atom_site_aniso_U_22
_atom_site_aniso_U_33
_atom_site_aniso_U_23
_atom_site_aniso_U_13
_atom_site_aniso_U_12
N1' 0.014 0.012 0.023 0.004 -0.009 0.001
N1 0.020 0.034 0.045 0.027 -0.008 0.010
Co1 0.01595(14) 0.02988(14) 0.01666(12) 0.01079(10) -0.00079(11) -0.00504(12)
O1 0.0145(5) 0.0366(5) 0.0295(5) 0.0177(4) 0.0008(4) -0.0055(4)
O2 0.0190(5) 0.0360(6) 0.0257(5) 0.0137(4) -0.0016(4) -0.0046(5)
O3 0.0423(7) 0.0522(7) 0.0347(6) 0.0163(5) -0.0172(6) -0.0259(6)
O4 0.0451(7) 0.0490(6) 0.0435(6) 0.0269(5) -0.0099(6) -0.0261(6)
C1 0.0241(11) 0.0425(11) 0.0194(10) 0.0095(9) 0.0011(10) -0.0054(10)
C2 0.0268(10) 0.0440(10) 0.0223(9) 0.0069(9) 0.0008(9) -0.0031(9)
C3 0.0235(9) 0.0367(9) 0.0189(8) 0.0095(8) 0.0002(8) -0.0030(9)
C4 0.0244(9) 0.0372(10) 0.0211(9) 0.0112(8) -0.0013(9) -0.0041(9)
C5 0.0261(10) 0.0389(11) 0.0194(10) 0.0131(9) 0.0015(9) -0.0018(10)
C1' 0.0246(10) 0.0358(11) 0.0194(10) 0.0089(9) -0.0020(9) -0.0037(10)
C2' 0.0302(10) 0.0386(10) 0.0210(9) 0.0118(8) -0.0038(9) -0.0043(9)
C3' 0.0234(9) 0.0368(9) 0.0189(8) 0.0093(8) 0.0003(8) -0.0030(9)
C4' 0.0343(10) 0.0368(10) 0.0247(9) 0.0101(9) -0.0033(9) -0.0041(9)
C5' 0.0333(11) 0.0393(11) 0.0206(10) 0.0121(9) -0.0021(10) -0.0041(10)
C6 0.0248(8) 0.0349(9) 0.0195(8) 0.0105(7) -0.0005(8) -0.0028(8)
C9 0.0243(9) 0.0317(9) 0.0188(9) 0.0104(8) 0.0001(8) -0.0047(9)
C7 0.0282(9) 0.0412(9) 0.0223(9) 0.0070(8) -0.0021(8) -0.0056(9)
C8 0.0279(9) 0.0372(9) 0.0179(8) 0.0115(8) 0.0020(8) -0.0077(9)
C10 0.0294(9) 0.0415(10) 0.0239(9) 0.0064(9) -0.0004(9) -0.0094(9)
C11 0.0297(9) 0.0401(9) 0.0217(8) 0.0100(8) 0.0003(8) -0.0081(9)
C7' 0.0311(9) 0.0335(9) 0.0226(9) 0.0097(8) -0.0025(9) -0.0080(9)
C10' 0.0342(10) 0.0341(10) 0.0227(9) 0.0079(9) -0.0045(9) -0.0077(10)
C8' 0.0310(9) 0.0332(9) 0.0186(9) 0.0129(8) -0.0049(9) -0.0067(9)
C11' 0.0327(9) 0.0345(9) 0.0222(9) 0.0120(8) -0.0055(8) -0.0059(9)
C6' 0.0250(9) 0.0354(9) 0.0198(8) 0.0104(8) -0.0004(8) -0.0032(8)
C9' 0.0244(9) 0.0317(9) 0.0190(9) 0.0104(8) 0.0000(9) -0.0049(9)
C12 0.0223(6) 0.0296(6) 0.0203(6) 0.0094(5) -0.0015(5) -0.0049(6)
C13 0.0236(7) 0.0289(7) 0.0184(6) 0.0083(5) -0.0016(6) -0.0083(6)
C14 0.0197(7) 0.0277(7) 0.0208(6) 0.0088(5) -0.0003(6) -0.0017(6)
C15 0.0223(7) 0.0282(7) 0.0202(6) 0.0060(6) -0.0008(6) -0.0024(6)
C16 0.0208(7) 0.0263(7) 0.0206(6) 0.0081(5) -0.0020(6) -0.0066(6)
C17 0.0263(7) 0.0294(7) 0.0228(6) 0.0105(5) 0.0000(6) -0.0062(6)
C18 0.0175(7) 0.0253(7) 0.0147(6) 0.0038(5) -0.0018(6) -0.0049(6)
C19 0.0251(7) 0.0232(7) 0.0226(7) 0.0066(5) -0.0027(6) -0.0066(6)

loop_
_atom_type_symbol
_atom_type_description
_atom_type_scat_dispersion_real
_atom_type_scat_dispersion_imag
_atom_type_scat_source
C C 0.0033 0.0016 'International Tables Vol C Tables 4.2.6.8 and 6.1.1.4'
H H 0.0000 0.0000 'International Tables Vol C Tables 4.2.6.8 and 6.1.1.4'
Co Co 0.3494 0.9721 'International Tables Vol C Tables 4.2.6.8 and 6.1.1.4'
N N 0.0061 0.0033 'International Tables Vol C Tables 4.2.6.8 and 6.1.1.4'
O O 0.0106 0.0060 'International Tables Vol C Tables 4.2.6.8 and 6.1.1.4'

loop_
_geom_angle_atom_site_label_1
_geom_angle_atom_site_label_2
_geom_angle_atom_site_label_3
_geom_angle
_geom_angle_site_symmetry_1
_geom_angle_site_symmetry_3
C1' N1' C5' 118.3(3) 2_666 2_666
C1' N1' Co1 121.43(18) 2_666 .
C5' N1' Co1 119.4(2) 2_666 .
C1 N1 C5 113.3(3) 1_554 1_554
C1 N1 Co1 125.0(2) 1_554 .
C5 N1 Co1 119.0(2) 1_554 .
O1 Co1 O1 180.00(4) . 2_665
O1 Co1 O2 90.49(4) . 2_565
O1 Co1 O2 89.51(4) 2_665 2_565
O1 Co1 O2 89.51(4) . 1_655
O1 Co1 O2 90.49(4) 2_665 1_655
O2 Co1 O2 180.0 2_565 1_655
O1 Co1 N1 92.13(8) . .
O1 Co1 N1 87.87(8) 2_665 .
O2 Co1 N1 96.61(8) 2_565 .
O2 Co1 N1 83.39(8) 1_655 .
O1 Co1 N1 87.87(8) . 2_665
O1 Co1 N1 92.13(8) 2_665 2_665
O2 Co1 N1 83.39(8) 2_565 2_665
O2 Co1 N1 96.61(8) 1_655 2_665
N1 Co1 N1 179.999(1) . 2_665
O1 Co1 N1' 86.12(7) . .
O1 Co1 N1' 93.87(7) 2_665 .
O2 Co1 N1' 89.33(6) 2_565 .
O2 Co1 N1' 90.67(6) 1_655 .
N1 Co1 N1' 173.83(10) . .
N1 Co1 N1' 6.17(10) 2_665 .
O1 Co1 N1' 93.87(7) . 2_665
O1 Co1 N1' 86.13(7) 2_665 2_665
O2 Co1 N1' 90.67(6) 2_565 2_665
O2 Co1 N1' 89.33(6) 1_655 2_665
N1 Co1 N1' 6.17(10) . 2_665
N1 Co1 N1' 173.83(10) 2_665 2_665
N1' Co1 N1' 180.0 . 2_665
C18 O1 Co1 138.18(11) . .
C18 O2 Co1 136.61(9) . 1_455
C19 O3 H3AA 115(2) . .
N1 C1 C2 125.0(3) 1_556 .
N1 C1 H1A 117.5 1_556 .
C2 C1 H1A 117.5 . .
C1 C2 C3 121.7(3) . .
C1 C2 H2A 119.1 . .
C3 C2 H2A 119.1 . .
C2 C3 C4 114.1(3) . .
C2 C3 C6 124.2(3) . .
C4 C3 C6 121.6(3) . .
C5 C4 C3 120.5(3) . .
C5 C4 H4A 119.7 . .
C3 C4 H4A 119.7 . .
C4 C5 N1 124.2(3) . 1_556
C4 C5 H5A 117.9 . .
N1 C5 H5A 117.9 1_556 .
N1' C1' C2' 124.1(3) 2_666 .
N1' C1' H1'A 118.0 2_666 .
C2' C1' H1'A 118.0 . .
C3' C2' C1' 120.8(4) . .
C3' C2' H2'A 119.6 . .
C1' C2' H2'A 119.6 . .
C2' C3' C4' 116.4(3) . .
C2' C3' C6' 122.3(4) . .
C4' C3' C6' 121.3(3) . .
C5' C4' C3' 118.4(3) . .
C5' C4' H4'A 120.8 . .
C3' C4' H4'A 120.8 . .
C4' C5' N1' 121.2(3) . 2_666
C4' C5' H5'A 119.4 . .
N1' C5' H5'A 119.4 2_666 .
C11 C6 C7 117.3(3) . .
C11 C6 C3 120.4(3) . .
C7 C6 C3 122.2(3) . .
C8 C9 C10 115.5(3) . .
C8 C9 C12 124.5(3) . .
C10 C9 C12 119.9(2) . .
C8 C7 C6 120.6(3) . .
C8 C7 H7A 119.7 . .
C6 C7 H7A 119.7 . .
C7 C8 C9 123.2(3) . .
C7 C8 H8A 118.4 . .
C9 C8 H8A 118.4 . .
C11 C10 C9 121.8(3) . .
C11 C10 H10C 119.1 . .
C9 C10 H10C 119.1 . .
C10 C11 C6 121.4(3) . .
C10 C11 H11C 119.3 . .
C6 C11 H11C 119.3 . .
C8' C7' C6' 122.2(3) . .
C8' C7' H7'A 118.9 . .
C6' C7' H7'A 118.9 . .
C9' C10' C11' 122.7(3) . .
C9' C10' H10A 118.6 . .
C11' C10' H10A 118.6 . .
C7' C8' C9' 122.3(4) . .
C7' C8' H8'A 118.9 . .
C9' C8' H8'A 118.9 . .
C10' C11' C6' 121.9(4) . .
C10' C11' H11A 119.1 . .
C6' C11' H11A 119.1 . .
C7' C6' C11' 114.1(3) . .
C7' C6' C3' 121.4(3) . .
C11' C6' C3' 124.4(4) . .
C10' C9' C8' 116.7(3) . .
C10' C9' C12 123.8(3) . .
C8' C9' C12 119.5(3) . .
C17 C12 C13 117.55(14) . .
C17 C12 C9' 121.3(2) . .
C13 C12 C9' 121.03(19) . .
C17 C12 C9 121.87(19) . .
C13 C12 C9 120.42(17) . .
C9' C12 C9 0.6(2) . .
C14 C13 C12 121.83(13) . .
C14 C13 H13 119.1 . .
C12 C13 H13 119.1 . .
C15 C14 C13 119.67(15) . .
C15 C14 C18 120.66(14) . .
C13 C14 C18 119.56(13) . .
C14 C15 C16 119.15(14) . .
C14 C15 H15 120.4 . .
C16 C15 H15 120.4 . .
C17 C16 C15 120.59(13) . .
C17 C16 C19 119.41(15) . .
C15 C16 C19 119.89(14) . .
C12 C17 C16 121.01(16) . .
C12 C17 H17 119.5 . .
C16 C17 H17 119.5 . .
O1 C18 O2 125.58(15) . .
O1 C18 C14 116.83(14) . .
O2 C18 C14 117.57(13) . .
O4 C19 O3 122.80(14) . .
O4 C19 C16 118.92(14) . .
O3 C19 C16 118.27(15) . .

loop_
_geom_bond_atom_site_label_1
_geom_bond_atom_site_label_2
_geom_bond_distance
_geom_bond_site_symmetry_2
N1' C1' 1.242(4) 2_666
N1' C5' 1.404(4) 2_666
N1' Co1 2.208(2) .
N1 C1 1.323(4) 1_554
N1 C5 1.393(4) 1_554
N1 Co1 2.145(3) .
Co1 O1 2.0920(11) .
Co1 O1 2.0921(11) 2_665
Co1 O2 2.0940(11) 2_565
Co1 O2 2.0941(11) 1_655
Co1 N1 2.145(3) 2_665
Co1 N1' 2.208(2) 2_665
O1 C18 1.2568(17) .
O2 C18 1.2672(19) .
O2 Co1 2.0941(11) 1_455
O3 C19 1.267(2) .
O3 H3AA 0.83(3) .
O4 C19 1.263(2) .
C1 N1 1.323(4) 1_556
C1 C2 1.375(4) .
C1 H1A 0.9300 .
C2 C3 1.397(5) .
C2 H2A 0.9300 .
C3 C4 1.409(5) .
C3 C6 1.479(4) .
C4 C5 1.366(4) .
C4 H4A 0.9300 .
C5 N1 1.393(4) 1_556
C5 H5A 0.9300 .
C1' N1' 1.242(4) 2_666
C1' C2' 1.389(4) .
C1' H1'A 0.9300 .
C2' C3' 1.377(5) .
C2' H2'A 0.9300 .
C3' C4' 1.422(6) .
C3' C6' 1.457(5) .
C4' C5' 1.389(4) .
C4' H4'A 0.9300 .
C5' N1' 1.404(4) 2_666
C5' H5'A 0.9300 .
C6 C11 1.390(4) .
C6 C7 1.400(5) .
C9 C8 1.399(4) .
C9 C10 1.403(5) .
C9 C12 1.476(3) .
C7 C8 1.356(4) .
C7 H7A 0.9300 .
C8 H8A 0.9300 .
C10 C11 1.370(4) .
C10 H10C 0.9300 .
C11 H11C 0.9300 .
C7' C8' 1.360(4) .
C7' C6' 1.416(6) .
C7' H7'A 0.9300 .
C10' C9' 1.341(6) .
C10' C11' 1.390(4) .
C10' H10A 0.9300 .
C8' C9' 1.397(5) .
C8' H8'A 0.9300 .
C11' C6' 1.412(5) .
C11' H11A 0.9300 .
C9' C12 1.469(4) .
C12 C17 1.390(2) .
C12 C13 1.407(2) .
C13 C14 1.398(2) .
C13 H13 0.9300 .
C14 C15 1.384(2) .
C14 C18 1.497(2) .
C15 C16 1.404(2) .
C15 H15 0.9300 .
C16 C17 1.394(2) .
C16 C19 1.480(2) .
C17 H17 0.9300 .

loop_
_geom_torsion_atom_site_label_1
_geom_torsion_atom_site_label_2
_geom_torsion_atom_site_label_3
_geom_torsion_atom_site_label_4
_geom_torsion
_geom_torsion_site_symmetry_1
_geom_torsion_site_symmetry_4
C1 N1 Co1 O1 -144.6(3) 1_554 .
C5 N1 Co1 O1 55.2(3) 1_554 .
C1 N1 Co1 O1 35.4(3) 1_554 2_665
C5 N1 Co1 O1 -124.8(3) 1_554 2_665
C1 N1 Co1 O2 124.7(3) 1_554 2_565
C5 N1 Co1 O2 -35.5(3) 1_554 2_565
C1 N1 Co1 O2 -55.3(3) 1_554 1_655
C5 N1 Co1 O2 144.5(3) 1_554 1_655
C1 N1 Co1 N1 -104(7) 1_554 2_665
C5 N1 Co1 N1 95(7) 1_554 2_665
C1 N1 Co1 N1' -71.2(11) 1_554 .
C5 N1 Co1 N1' 128.6(9) 1_554 .
C1 N1 Co1 N1' 108.8(11) 1_554 2_665
C5 N1 Co1 N1' -51.3(9) 1_554 2_665
C1' N1' Co1 O1 25.5(2) 2_666 .
C5' N1' Co1 O1 -143.7(2) 2_666 .
C1' N1' Co1 O1 -154.5(2) 2_666 2_665
C5' N1' Co1 O1 36.3(2) 2_666 2_665
C1' N1' Co1 O2 116.0(2) 2_666 2_565
C5' N1' Co1 O2 -53.2(2) 2_666 2_565
C1' N1' Co1 O2 -64.0(2) 2_666 1_655
C5' N1' Co1 O2 126.8(2) 2_666 1_655
C1' N1' Co1 N1 -48.2(11) 2_666 .
C5' N1' Co1 N1 142.6(9) 2_666 .
C1' N1' Co1 N1 131.8(11) 2_666 2_665
C5' N1' Co1 N1 -37.4(9) 2_666 2_665
C1' N1' Co1 N1' 23(19) 2_666 2_665
C5' N1' Co1 N1' -146(19) 2_666 2_665
O1 Co1 O1 C18 97(11) 2_665 .
O2 Co1 O1 C18 31.37(13) 2_565 .
O2 Co1 O1 C18 -148.63(13) 1_655 .
N1 Co1 O1 C18 -65.26(15) . .
N1 Co1 O1 C18 114.74(15) 2_665 .
N1' Co1 O1 C18 120.67(14) . .
N1' Co1 O1 C18 -59.33(14) 2_665 .
N1 C1 C2 C3 4.0(6) 1_556 .
C1 C2 C3 C4 2.2(6) . .
C1 C2 C3 C6 179.2(4) . .
C2 C3 C4 C5 -0.4(5) . .
C6 C3 C4 C5 -177.6(3) . .
C3 C4 C5 N1 -7.5(6) . 1_556
N1' C1' C2' C3' -4.4(5) 2_666 .
C1' C2' C3' C4' -1.7(5) . .
C1' C2' C3' C6' 178.1(3) . .
C2' C3' C4' C5' 1.4(5) . .
C6' C3' C4' C5' -178.3(3) . .
C3' C4' C5' N1' 4.0(5) . 2_666
C2 C3 C6 C11 161.9(4) . .
C4 C3 C6 C11 -21.2(5) . .
C2 C3 C6 C7 -18.8(6) . .
C4 C3 C6 C7 158.1(4) . .
C11 C6 C7 C8 1.1(5) . .
C3 C6 C7 C8 -178.2(3) . .
C6 C7 C8 C9 1.0(5) . .
C10 C9 C8 C7 -0.6(5) . .
C12 C9 C8 C7 176.4(3) . .
C8 C9 C10 C11 -1.9(5) . .
C12 C9 C10 C11 -179.1(3) . .
C9 C10 C11 C6 4.1(5) . .
C7 C6 C11 C10 -3.6(5) . .
C3 C6 C11 C10 175.8(3) . .
C6' C7' C8' C9' 1.1(5) . .
C9' C10' C11' C6' -1.5(5) . .
C8' C7' C6' C11' 0.3(5) . .
C8' C7' C6' C3' -178.2(3) . .
C10' C11' C6' C7' -0.2(5) . .
C10' C11' C6' C3' 178.3(3) . .
C2' C3' C6' C7' -6.9(6) . .
C4' C3' C6' C7' 172.8(3) . .
C2' C3' C6' C11' 174.7(3) . .
C4' C3' C6' C11' -5.6(6) . .
C11' C10' C9' C8' 2.8(5) . .
C11' C10' C9' C12 -176.4(3) . .
C7' C8' C9' C10' -2.7(5) . .
C7' C8' C9' C12 176.6(3) . .
C10' C9' C12 C17 39.4(4) . .
C8' C9' C12 C17 -139.9(3) . .
C10' C9' C12 C13 -145.2(3) . .
C8' C9' C12 C13 35.6(4) . .
C10' C9' C12 C9 -154(22) . .
C8' C9' C12 C9 27(21) . .
C8 C9 C12 C17 158.0(3) . .
C10 C9 C12 C17 -25.1(4) . .
C8 C9 C12 C13 -26.6(4) . .
C10 C9 C12 C13 150.2(3) . .
C8 C9 C12 C9' 145(22) . .
C10 C9 C12 C9' -38(21) . .
C17 C12 C13 C14 3.7(2) . .
C9' C12 C13 C14 -172.0(2) . .
C9 C12 C13 C14 -171.86(19) . .
C12 C13 C14 C15 -1.5(2) . .
C12 C13 C14 C18 174.65(14) . .
C13 C14 C15 C16 -2.6(2) . .
C18 C14 C15 C16 -178.69(13) . .
C14 C15 C16 C17 4.5(2) . .
C14 C15 C16 C19 -179.40(14) . .
C13 C12 C17 C16 -1.7(2) . .
C9' C12 C17 C16 173.9(2) . .
C9 C12 C17 C16 173.72(19) . .
C15 C16 C17 C12 -2.3(2) . .
C19 C16 C17 C12 -178.42(15) . .
Co1 O1 C18 O2 14.5(2) . .
Co1 O1 C18 C14 -164.01(9) . .
Co1 O2 C18 O1 -104.51(16) 1_455 .
Co1 O2 C18 C14 74.02(17) 1_455 .
C15 C14 C18 O1 -146.86(14) . .
C13 C14 C18 O1 37.02(19) . .
C15 C14 C18 O2 34.5(2) . .
C13 C14 C18 O2 -141.64(14) . .
C17 C16 C19 O4 -1.2(2) . .
C15 C16 C19 O4 -177.32(14) . .
C17 C16 C19 O3 178.69(15) . .
C15 C16 C19 O3 2.5(2) . .
